data_4130772
loop_
_publ_author_name
'Cernijenko, Artiom'
'Risgaard, Rune'
'Baran, Phil S.'

_publ_section_title
;
 11-Step Total Synthesis of (-)-Maoecrystal V.
;
_journal_issue 30
_journal_name_full 'Journal of the American Chemical Society'
_journal_page_first 9425
_journal_page_last 9428
_journal_paper_doi 10.1021/jacs.6b06623
_journal_volume 138
_journal_year 2016
_chemical_absolute_configuration ad
_chemical_formula_moiety 'C19 H28 O3'
_chemical_formula_sum 'C19 H28 O3'
_chemical_formula_weight 304.41
_space_group_crystal_system monoclinic
_space_group_IT_number 4
_space_group_name_Hall 'P 2yb'
_space_group_name_H-M_alt 'P 1 21 1'
_atom_sites_solution_hydrogens mixed
_atom_sites_solution_primary direct
_atom_sites_solution_secondary difmap
_audit_creation_date 2016-05-12
_audit_creation_method
;
Olex2 1.2-beta
(compiled 2016.02.19 svn.r3266 for OlexSys, GUI svn.r5155)
;
_cell_angle_alpha 90
_cell_angle_beta 100.887(2)
_cell_angle_gamma 90
_cell_formula_units_Z 2
_cell_length_a 8.6715(3)
_cell_length_b 10.3828(4)
_cell_length_c 9.4244(4)
_cell_measurement_reflns_used 9878
_cell_measurement_temperature 125
_cell_measurement_theta_max 69.996
_cell_measurement_theta_min 4.779
_cell_volume 833.25(6)
_computing_cell_refinement 'SAINT v8.37A (Bruker, 2016)'
_computing_data_collection 'APEX3 v2016.1-0 (Bruker, 2016)'
_computing_data_reduction 'SAINT v8.37A (Bruker, 2016)'
_computing_molecular_graphics 'Olex2 (Dolomanov et al., 2009)'
_computing_publication_material 'Olex2 (Dolomanov et al., 2009)'
_computing_structure_refinement 'ShelXL (Sheldrick, 2015)'
_computing_structure_solution 'ShelXT (Sheldrick, 2015)'
_diffrn_ambient_temperature 125
_diffrn_detector 'Bruker Platinum135 CCD'
_diffrn_detector_area_resol_mean 7.9
_diffrn_detector_type 'CCD Area Detector'
_diffrn_measured_fraction_theta_full 1.000
_diffrn_measured_fraction_theta_max 1.000
_diffrn_measurement_device 'Fixed Chi Three-Circle Diffractometer'
_diffrn_measurement_device_type 'Bruker D8 Platinum135'
_diffrn_measurement_method '\w and \f scans'
_diffrn_radiation_monochromator 'Double Bounce Multilayer Mirrors'
_diffrn_radiation_probe x-ray
_diffrn_radiation_type CuK\a
_diffrn_radiation_wavelength 1.54178
_diffrn_reflns_av_R_equivalents 0.0509
_diffrn_reflns_av_unetI/netI 0.0280
_diffrn_reflns_Laue_measured_fraction_full 1.000
_diffrn_reflns_Laue_measured_fraction_max 1.000
_diffrn_reflns_limit_h_max 10
_diffrn_reflns_limit_h_min -10
_diffrn_reflns_limit_k_max 12
_diffrn_reflns_limit_k_min -12
_diffrn_reflns_limit_l_max 11
_diffrn_reflns_limit_l_min -11
_diffrn_reflns_number 20559
_diffrn_reflns_point_group_measured_fraction_full 1.000
_diffrn_reflns_point_group_measured_fraction_max 0.997
_diffrn_reflns_theta_full 68.000
_diffrn_reflns_theta_max 70.076
_diffrn_reflns_theta_min 4.778
_diffrn_source 'Micro Focus Rotating Anode'
_diffrn_source_type 'Rigaku MicroMax-007HF'
_diffrn_standards_number 0
_exptl_absorpt_coefficient_mu 0.633
_exptl_absorpt_correction_T_max 0.6617
_exptl_absorpt_correction_T_min 0.5449
_exptl_absorpt_correction_type multi-scan
_exptl_absorpt_process_details
;
SADABS-2014/5 (Bruker,2014/5) was used for absorption correction.
wR2(int) was 0.1377 before and 0.0594 after correction.
The Ratio of minimum to maximum transmission is 0.8235.
The \l/2 correction factor is Not present.
;
_exptl_crystal_colour Colorless
_exptl_crystal_colour_primary Colorless
_exptl_crystal_density_diffrn 1.213
_exptl_crystal_description Block
_exptl_crystal_F_000 332
_exptl_crystal_size_max 0.253
_exptl_crystal_size_mid 0.217
_exptl_crystal_size_min 0.209
_refine_diff_density_max 0.194
_refine_diff_density_min -0.209
_refine_diff_density_rms 0.033
_refine_ls_abs_structure_details
;
 Flack x determined using 1369 quotients [(I+)-(I-)]/[(I+)+(I-)]
 (Parsons, Flack and Wagner, Acta Cryst. B69 (2013) 249-259).
;
_refine_ls_abs_structure_Flack 0.01(10)
_refine_ls_extinction_method none
_refine_ls_goodness_of_fit_ref 1.068
_refine_ls_hydrogen_treatment mixed
_refine_ls_matrix_type full
_refine_ls_number_parameters 207
_refine_ls_number_reflns 3160
_refine_ls_number_restraints 2
_refine_ls_restrained_S_all 1.069
_refine_ls_R_factor_all 0.0319
_refine_ls_R_factor_gt 0.0299
_refine_ls_shift/su_max 0.000
_refine_ls_shift/su_mean 0.000
_refine_ls_structure_factor_coef Fsqd
_refine_ls_weighting_details 'w=1/[\s^2^(Fo^2^)+(0.0385P)^2^+0.1467P] where P=(Fo^2^+2Fc^2^)/3'
_refine_ls_weighting_scheme calc
_refine_ls_wR_factor_gt 0.0727
_refine_ls_wR_factor_ref 0.0739
_reflns_Friedel_coverage 0.883
_reflns_Friedel_fraction_full 0.999
_reflns_Friedel_fraction_max 0.995
_reflns_number_gt 3033
_reflns_number_total 3160
_reflns_threshold_expression 'I > 2\s(I)'
_cod_data_source_file ja6b06623_si_013.cif
_cod_data_source_block Baran578
_cod_depositor_comments
;
The following automatic conversions were performed:

data item '_diffrn_radiation_probe' value 'X-ray' was changed to
'x-ray' in accordance with the
/home/saulius/struct/COD-crude-data/automatic-downloads/DataCite-retrospective/ACS/depositions/lib/dictionaries/cif_core.dic
dictionary named 'cif_core.dic' version 2.4.2 last updated on
2011-04-26.

Automatic conversion script
Id: cif_fix_values 6909 2019-04-08 15:41:33Z antanas 
;
_cod_database_code 4130772
_shelx_space_group_comment
;
The symmetry employed for this shelxl refinement is uniquely defined
by the following loop, which should always be used as a source of
symmetry information in preference to the above space-group names.
They are only intended as comments.
;
_shelx_estimated_absorpt_t_max 0.879
_shelx_estimated_absorpt_t_min 0.856
_olex2_refinement_description
;
1. Fixed Uiso
 At 1.2 times of:
  All C(H) groups, All C(H,H) groups
 At 1.5 times of:
  All C(H,H,H) groups
2. Restrained distances
 O1-H1
 0.95 with sigma of 0.02
3.a Ternary CH refined with riding coordinates:
 C1(H1A), C10(H10)
3.b Secondary CH2 refined with riding coordinates:
 C3(H3A,H3B), C9(H9A,H9B), C15(H15A,H15B), C16(H16A,H16B), C17(H17A,H17B)
3.c Aromatic/amide H refined with riding coordinates:
 C4(H4), C5(H5), C12(H12)
3.d Idealised Me refined as rotating group:
 C13(H13A,H13B,H13C), C14(H14A,H14B,H14C), C18(H18A,H18B,H18C), C19(H19A,H19B,
 H19C)
;
_shelx_shelxl_version_number 2014/7
_olex2_submission_special_instructions 'No special instructions were received'

loop_
_space_group_symop_operation_xyz
'x, y, z'
'-x, y+1/2, -z'

loop_
_atom_site_label
_atom_site_type_symbol
_atom_site_fract_x
_atom_site_fract_y
_atom_site_fract_z
_atom_site_U_iso_or_equiv
_atom_site_adp_type
_atom_site_occupancy
_atom_site_site_symmetry_order
_atom_site_calc_flag
_atom_site_refinement_flags_posn
O1 O 0.96072(16) 0.39237(14) 0.44622(16) 0.0195(3) Uani 1 1 d D
H1 H 0.988(4) 0.317(3) 0.493(3) 0.046(8) Uiso 1 1 d D
O2 O 0.87098(15) 0.70972(13) 0.33913(15) 0.0163(3) Uani 1 1 d .
O3 O 0.64943(16) 0.74228(13) 0.16073(15) 0.0186(3) Uani 1 1 d .
C1 C 0.8425(2) 0.3652(2) 0.3216(2) 0.0158(4) Uani 1 1 d .
H1A H 0.7517 0.3250 0.3563 0.019 Uiso 1 1 calc R
C2 C 0.9023(2) 0.2671(2) 0.2218(2) 0.0190(4) Uani 1 1 d .
C3 C 0.7691(2) 0.2400(2) 0.0932(2) 0.0217(5) Uani 1 1 d .
H3A H 0.8096 0.1870 0.0211 0.026 Uiso 1 1 calc R
H3B H 0.6852 0.1906 0.1268 0.026 Uiso 1 1 calc R
C4 C 0.7020(2) 0.3623(2) 0.0239(2) 0.0214(5) Uani 1 1 d .
H4 H 0.6489 0.3594 -0.0739 0.026 Uiso 1 1 calc R
C5 C 0.7129(2) 0.4745(2) 0.0920(2) 0.0183(4) Uani 1 1 d .
H5 H 0.6720 0.5479 0.0374 0.022 Uiso 1 1 calc R
C6 C 0.7851(2) 0.49558(19) 0.2496(2) 0.0150(4) Uani 1 1 d .
C7 C 0.6632(2) 0.56655(18) 0.3274(2) 0.0143(4) Uani 1 1 d .
C8 C 0.7045(2) 0.7100(2) 0.3087(2) 0.0158(4) Uani 1 1 d .
C9 C 0.6317(2) 0.7981(2) 0.4079(2) 0.0198(4) Uani 1 1 d .
H9A H 0.5801 0.8727 0.3530 0.024 Uiso 1 1 calc R
H9B H 0.7137 0.8307 0.4875 0.024 Uiso 1 1 calc R
C10 C 0.5097(2) 0.7173(2) 0.4692(2) 0.0212(4) Uani 1 1 d .
H10 H 0.4503 0.7722 0.5277 0.025 Uiso 1 1 calc R
C11 C 0.6018(2) 0.6154(2) 0.5615(2) 0.0186(4) Uani 1 1 d .
C12 C 0.6843(2) 0.5403(2) 0.4888(2) 0.0157(4) Uani 1 1 d .
H12 H 0.7521 0.4746 0.5347 0.019 Uiso 1 1 calc R
C13 C 1.0468(3) 0.3178(2) 0.1677(3) 0.0256(5) Uani 1 1 d .
H13A H 1.0180 0.3948 0.1085 0.038 Uiso 1 1 calc GR
H13B H 1.0856 0.2513 0.1095 0.038 Uiso 1 1 calc GR
H13C H 1.1291 0.3396 0.2506 0.038 Uiso 1 1 calc GR
C14 C 0.9444(3) 0.1406(2) 0.3046(3) 0.0253(5) Uani 1 1 d .
H14A H 1.0348 0.1548 0.3828 0.038 Uiso 1 1 calc GR
H14B H 0.9707 0.0749 0.2385 0.038 Uiso 1 1 calc GR
H14C H 0.8546 0.1115 0.3455 0.038 Uiso 1 1 calc GR
C15 C 0.9185(2) 0.5993(2) 0.2644(2) 0.0166(4) Uani 1 1 d .
H15A H 1.0178 0.5635 0.3194 0.020 Uiso 1 1 calc R
H15B H 0.9359 0.6251 0.1675 0.020 Uiso 1 1 calc R
C16 C 0.4849(2) 0.5495(2) 0.2677(2) 0.0187(4) Uani 1 1 d .
H16A H 0.4516 0.4610 0.2868 0.022 Uiso 1 1 calc R
H16B H 0.4619 0.5643 0.1620 0.022 Uiso 1 1 calc R
C17 C 0.3959(2) 0.6492(2) 0.3450(2) 0.0233(5) Uani 1 1 d .
H17A H 0.3457 0.7142 0.2743 0.028 Uiso 1 1 calc R
H17B H 0.3122 0.6050 0.3846 0.028 Uiso 1 1 calc R
C18 C 0.6013(3) 0.6079(2) 0.7198(2) 0.0238(5) Uani 1 1 d .
H18A H 0.4965 0.5830 0.7346 0.036 Uiso 1 1 calc GR
H18B H 0.6289 0.6922 0.7642 0.036 Uiso 1 1 calc GR
H18C H 0.6782 0.5436 0.7644 0.036 Uiso 1 1 calc GR
C19 C 0.7100(3) 0.8598(2) 0.1162(3) 0.0240(5) Uani 1 1 d .
H19A H 0.6685 0.8739 0.0133 0.036 Uiso 1 1 calc GR
H19B H 0.8249 0.8552 0.1324 0.036 Uiso 1 1 calc GR
H19C H 0.6783 0.9313 0.1723 0.036 Uiso 1 1 calc GR

loop_
_atom_site_aniso_label
_atom_site_aniso_U_11
_atom_site_aniso_U_22
_atom_site_aniso_U_33
_atom_site_aniso_U_23
_atom_site_aniso_U_13
_atom_site_aniso_U_12
O1 0.0176(6) 0.0204(8) 0.0177(7) 0.0001(6) -0.0038(6) 0.0030(6)
O2 0.0111(6) 0.0171(7) 0.0206(7) -0.0021(6) 0.0025(5) -0.0014(5)
O3 0.0186(7) 0.0170(7) 0.0192(7) 0.0037(6) 0.0014(6) 0.0008(6)
C1 0.0121(8) 0.0190(10) 0.0158(10) -0.0002(8) 0.0013(8) 0.0001(8)
C2 0.0166(10) 0.0192(11) 0.0206(10) -0.0037(8) 0.0018(8) 0.0019(8)
C3 0.0215(10) 0.0213(11) 0.0211(11) -0.0048(9) 0.0014(8) 0.0000(9)
C4 0.0199(10) 0.0262(11) 0.0168(10) -0.0011(9) 0.0002(8) 0.0015(9)
C5 0.0162(9) 0.0219(10) 0.0166(10) 0.0025(8) 0.0025(8) 0.0026(8)
C6 0.0117(9) 0.0171(10) 0.0161(9) -0.0002(8) 0.0025(7) -0.0005(8)
C7 0.0096(8) 0.0163(10) 0.0166(9) 0.0011(8) 0.0012(7) 0.0002(8)
C8 0.0114(9) 0.0177(9) 0.0174(10) 0.0021(8) 0.0008(7) 0.0010(8)
C9 0.0197(10) 0.0172(10) 0.0231(11) 0.0005(8) 0.0061(8) 0.0030(8)
C10 0.0171(9) 0.0223(10) 0.0260(11) -0.0003(9) 0.0087(8) 0.0045(9)
C11 0.0131(9) 0.0216(10) 0.0219(10) -0.0007(8) 0.0053(8) -0.0035(8)
C12 0.0127(8) 0.0166(9) 0.0171(10) 0.0018(8) 0.0012(7) -0.0009(8)
C13 0.0198(10) 0.0304(12) 0.0280(12) -0.0044(10) 0.0082(9) 0.0036(9)
C14 0.0276(11) 0.0188(10) 0.0280(12) -0.0025(9) 0.0013(9) 0.0046(9)
C15 0.0125(9) 0.0174(9) 0.0204(10) 0.0005(8) 0.0042(7) 0.0004(8)
C16 0.0114(9) 0.0227(10) 0.0212(10) 0.0015(9) 0.0009(8) -0.0006(8)
C17 0.0126(9) 0.0290(11) 0.0286(12) 0.0027(10) 0.0046(8) 0.0040(9)
C18 0.0246(11) 0.0248(11) 0.0242(11) -0.0010(9) 0.0105(9) -0.0040(9)
C19 0.0272(11) 0.0193(10) 0.0266(12) 0.0063(9) 0.0081(9) 0.0022(9)

loop_
_atom_type_symbol
_atom_type_description
_atom_type_scat_dispersion_real
_atom_type_scat_dispersion_imag
_atom_type_scat_source
C C 0.0181 0.0091 'International Tables Vol C Tables 4.2.6.8 and 6.1.1.4'
H H 0.0000 0.0000 'International Tables Vol C Tables 4.2.6.8 and 6.1.1.4'
O O 0.0492 0.0322 'International Tables Vol C Tables 4.2.6.8 and 6.1.1.4'

loop_
_geom_angle_atom_site_label_1
_geom_angle_atom_site_label_2
_geom_angle_atom_site_label_3
_geom_angle
C1 O1 H1 108(2)
C8 O2 C15 106.01(14)
C19 O3 C8 114.58(16)
O1 C1 H1A 107.4
O1 C1 C2 111.06(15)
O1 C1 C6 107.89(16)
C2 C1 H1A 107.4
C2 C1 C6 115.26(16)
C6 C1 H1A 107.4
C3 C2 C1 108.24(16)
C3 C2 C14 108.45(17)
C13 C2 C1 111.46(17)
C13 C2 C3 109.98(18)
C13 C2 C14 109.39(18)
C14 C2 C1 109.26(17)
C2 C3 H3A 109.4
C2 C3 H3B 109.4
H3A C3 H3B 108.0
C4 C3 C2 111.27(17)
C4 C3 H3A 109.4
C4 C3 H3B 109.4
C3 C4 H4 118.4
C5 C4 C3 123.30(19)
C5 C4 H4 118.4
C4 C5 H5 117.3
C4 C5 C6 125.5(2)
C6 C5 H5 117.3
C1 C6 C7 113.06(16)
C1 C6 C15 112.94(16)
C5 C6 C1 109.95(16)
C5 C6 C7 109.51(15)
C5 C6 C15 110.35(16)
C15 C6 C7 100.71(15)
C8 C7 C6 101.88(14)
C8 C7 C16 107.72(15)
C12 C7 C6 114.56(15)
C12 C7 C8 107.40(16)
C12 C7 C16 105.43(15)
C16 C7 C6 119.14(16)
O2 C8 O3 109.80(15)
O2 C8 C7 102.95(15)
O2 C8 C9 113.59(16)
O3 C8 C7 107.18(16)
O3 C8 C9 110.89(16)
C9 C8 C7 112.00(16)
C8 C9 H9A 110.3
C8 C9 H9B 110.3
C8 C9 C10 107.14(17)
H9A C9 H9B 108.5
C10 C9 H9A 110.3
C10 C9 H9B 110.3
C9 C10 H10 110.8
C9 C10 C17 110.35(17)
C11 C10 C9 105.82(16)
C11 C10 H10 110.8
C11 C10 C17 108.00(18)
C17 C10 H10 110.8
C12 C11 C10 113.16(18)
C12 C11 C18 125.9(2)
C18 C11 C10 120.92(18)
C7 C12 H12 122.1
C11 C12 C7 115.74(17)
C11 C12 H12 122.1
C2 C13 H13A 109.5
C2 C13 H13B 109.5
C2 C13 H13C 109.5
H13A C13 H13B 109.5
H13A C13 H13C 109.5
H13B C13 H13C 109.5
C2 C14 H14A 109.5
C2 C14 H14B 109.5
C2 C14 H14C 109.5
H14A C14 H14B 109.5
H14A C14 H14C 109.5
H14B C14 H14C 109.5
O2 C15 C6 108.34(15)
O2 C15 H15A 110.0
O2 C15 H15B 110.0
C6 C15 H15A 110.0
C6 C15 H15B 110.0
H15A C15 H15B 108.4
C7 C16 H16A 110.2
C7 C16 H16B 110.2
C7 C16 C17 107.65(16)
H16A C16 H16B 108.5
C17 C16 H16A 110.2
C17 C16 H16B 110.2
C10 C17 C16 110.88(16)
C10 C17 H17A 109.5
C10 C17 H17B 109.5
C16 C17 H17A 109.5
C16 C17 H17B 109.5
H17A C17 H17B 108.1
C11 C18 H18A 109.5
C11 C18 H18B 109.5
C11 C18 H18C 109.5
H18A C18 H18B 109.5
H18A C18 H18C 109.5
H18B C18 H18C 109.5
O3 C19 H19A 109.5
O3 C19 H19B 109.5
O3 C19 H19C 109.5
H19A C19 H19B 109.5
H19A C19 H19C 109.5
H19B C19 H19C 109.5

loop_
_geom_bond_atom_site_label_1
_geom_bond_atom_site_label_2
_geom_bond_distance
O1 H1 0.91(2)
O1 C1 1.433(2)
O2 C8 1.417(2)
O2 C15 1.446(2)
O3 C8 1.426(2)
O3 C19 1.423(3)
C1 H1A 1.0000
C1 C2 1.542(3)
C1 C6 1.553(3)
C2 C3 1.534(3)
C2 C13 1.532(3)
C2 C14 1.536(3)
C3 H3A 0.9900
C3 H3B 0.9900
C3 C4 1.494(3)
C4 H4 0.9500
C4 C5 1.324(3)
C5 H5 0.9500
C5 C6 1.515(3)
C6 C7 1.578(3)
C6 C15 1.567(3)
C7 C8 1.550(3)
C7 C12 1.522(3)
C7 C16 1.552(2)
C8 C9 1.528(3)
C9 H9A 0.9900
C9 H9B 0.9900
C9 C10 1.546(3)
C10 H10 1.0000
C10 C11 1.500(3)
C10 C17 1.552(3)
C11 C12 1.333(3)
C11 C18 1.495(3)
C12 H12 0.9500
C13 H13A 0.9800
C13 H13B 0.9800
C13 H13C 0.9800
C14 H14A 0.9800
C14 H14B 0.9800
C14 H14C 0.9800
C15 H15A 0.9900
C15 H15B 0.9900
C16 H16A 0.9900
C16 H16B 0.9900
C16 C17 1.552(3)
C17 H17A 0.9900
C17 H17B 0.9900
C18 H18A 0.9800
C18 H18B 0.9800
C18 H18C 0.9800
C19 H19A 0.9800
C19 H19B 0.9800
C19 H19C 0.9800

loop_
_geom_hbond_atom_site_label_D
_geom_hbond_atom_site_label_H
_geom_hbond_atom_site_label_A
_geom_hbond_distance_DH
_geom_hbond_distance_HA
_geom_hbond_distance_DA
_geom_hbond_angle_DHA
_geom_hbond_site_symmetry_A
O1 H1 O2 0.91(2) 2.12(3) 2.950(2) 151(3) 2_746
